data_7023759
loop_
_publ_author_name
'Gupta, Gajendra'
'Garci, Amine'
'Murray, Benjamin S.'
'Dyson, Paul J.'
'Fabre, Gabin'
'Trouillas, Patrick'
'Giannini, Federico'
'Furrer, Julien'
'S\"uss-Fink, Georg'
'Therrien, Bruno'

_publ_section_title
;
 Synthesis, molecular structure, computational study and in vitro
 anticancer activity of dinuclear thiolato-bridged
 pentamethylcyclopentadienyl Rh(iii) and Ir(iii) complexes.
;
_journal_issue 43
_journal_name_full 'Dalton transactions (Cambridge, England : 2003)'
_journal_page_first 15457
_journal_page_last 15463
_journal_paper_doi 10.1039/c3dt51991k
_journal_volume 42
_journal_year 2013
_chemical_formula_moiety 'C44 H57 Ir2 S3, Cl, H Cl'
_chemical_formula_sum 'C44 H58 Cl2 Ir2 S3'
_chemical_formula_weight 1138.38
_chemical_name_systematic
;
?
;
_space_group_IT_number 2
_symmetry_cell_setting triclinic
_symmetry_Int_Tables_number 2
_symmetry_space_group_name_Hall '-P 1'
_symmetry_space_group_name_H-M 'P -1'
_atom_sites_solution_hydrogens geom
_atom_sites_solution_primary direct
_atom_sites_solution_secondary difmap
_audit_creation_method SHELXL-97
_cell_angle_alpha 88.82(3)
_cell_angle_beta 76.00(3)
_cell_angle_gamma 71.04(3)
_cell_formula_units_Z 2
_cell_length_a 11.350(2)
_cell_length_b 12.320(2)
_cell_length_c 17.097(3)
_cell_measurement_reflns_used 8000
_cell_measurement_temperature 173(2)
_cell_measurement_theta_max 25.85
_cell_measurement_theta_min 2.35
_cell_volume 2189.5(8)
_computing_cell_refinement 'CELL (Stoe & Cie, 2000)'
_computing_data_collection 'EXPOSE (Stoe & Cie, 2000)'
_computing_data_reduction 'INTEGRATE (Stoe & Cie, 2000)'
_computing_molecular_graphics 'ORTEP-32 (Farrugia, 1997)'
_computing_publication_material 'SHELXL-97 (Sheldrick, 1997)'
_computing_structure_refinement 'SHELXL-97 (Sheldrick, 1997)'
_computing_structure_solution 'SHELXS-97 (Sheldrick, 1990)'
_diffrn_ambient_temperature 173(2)
_diffrn_detector_area_resol_mean 0.81\%A
_diffrn_measured_fraction_theta_full 0.908
_diffrn_measured_fraction_theta_max 0.908
_diffrn_measurement_device_type 'STOE IPDS'
_diffrn_measurement_method 'phi oscillation'
_diffrn_radiation_monochromator graphite
_diffrn_radiation_source 'fine-focus sealed tube'
_diffrn_radiation_type MoK\a
_diffrn_radiation_wavelength 0.71073
_diffrn_reflns_av_R_equivalents 0.0366
_diffrn_reflns_av_sigmaI/netI 0.0735
_diffrn_reflns_limit_h_max 13
_diffrn_reflns_limit_h_min -13
_diffrn_reflns_limit_k_max 15
_diffrn_reflns_limit_k_min -15
_diffrn_reflns_limit_l_max 21
_diffrn_reflns_limit_l_min -20
_diffrn_reflns_number 13000
_diffrn_reflns_theta_full 26.13
_diffrn_reflns_theta_max 26.13
_diffrn_reflns_theta_min 2.04
_diffrn_standards_decay_% 0
_diffrn_standards_interval_time 0
_diffrn_standards_number 0
_exptl_absorpt_coefficient_mu 6.366
_exptl_absorpt_correction_T_max 0.759
_exptl_absorpt_correction_T_min 0.332
_exptl_absorpt_correction_type empirical
_exptl_absorpt_process_details 'Walker, N. & Stuart, D. (1983)'
_exptl_crystal_colour yellow
_exptl_crystal_density_diffrn 1.727
_exptl_crystal_density_method 'not measured'
_exptl_crystal_description block
_exptl_crystal_F_000 1116
_exptl_crystal_size_max 0.23
_exptl_crystal_size_mid 0.21
_exptl_crystal_size_min 0.14
_refine_diff_density_max 0.689
_refine_diff_density_min -0.668
_refine_diff_density_rms 0.122
_refine_ls_extinction_method none
_refine_ls_goodness_of_fit_ref 0.816
_refine_ls_hydrogen_treatment constr
_refine_ls_matrix_type full
_refine_ls_number_parameters 470
_refine_ls_number_reflns 7921
_refine_ls_number_restraints 0
_refine_ls_restrained_S_all 0.816
_refine_ls_R_factor_all 0.0551
_refine_ls_R_factor_gt 0.0267
_refine_ls_shift/su_max 0.002
_refine_ls_shift/su_mean 0.000
_refine_ls_structure_factor_coef Fsqd
_refine_ls_weighting_details 'calc w=1/[\s^2^(Fo^2^)+(0.0220P)^2^] where P=(Fo^2^+2Fc^2^)/3'
_refine_ls_weighting_scheme calc
_refine_ls_wR_factor_gt 0.0491
_refine_ls_wR_factor_ref 0.0548
_reflns_number_gt 5142
_reflns_number_total 7921
_reflns_threshold_expression >2sigma(I)
_cod_data_source_file c3dt51991k.txt
_cod_data_source_block d:complex6
_cod_depositor_comments
;
The following automatic conversions were performed:

'_symmetry_cell_setting' value 'Triclinic' changed to 'triclinic'
according to /home/saulius/struct/CIF-dictionaries/cif_core.dic
dictionary named 'cif_core.dic' version 2.4.2 from 2011-04-26.

Automatic conversion script
Id: cif_fix_values 1891 2012-01-12 08:04:46Z andrius 
;
_cod_original_cell_volume 2189.5(7)
_cod_database_code 7023759

loop_
_symmetry_equiv_pos_as_xyz
'x, y, z'
'-x, -y, -z'

loop_
_atom_site_label
_atom_site_type_symbol
_atom_site_fract_x
_atom_site_fract_y
_atom_site_fract_z
_atom_site_U_iso_or_equiv
_atom_site_adp_type
_atom_site_occupancy
_atom_site_symmetry_multiplicity
_atom_site_calc_flag
_atom_site_refinement_flags
C1 C 0.0926(6) 0.7258(6) 0.1852(4) 0.0537(19) Uani 1 1 d .
C2 C 0.0575(6) 0.8458(6) 0.1699(4) 0.0499(18) Uani 1 1 d .
C3 C 0.0326(6) 0.9100(6) 0.2458(4) 0.0521(18) Uani 1 1 d .
C4 C 0.0536(6) 0.8309(6) 0.3064(4) 0.0501(18) Uani 1 1 d .
C5 C 0.0925(6) 0.7160(6) 0.2693(4) 0.0500(18) Uani 1 1 d .
C6 C 0.1211(8) 0.6289(7) 0.1254(4) 0.071(2) Uani 1 1 d .
H6A H 0.1746 0.6408 0.0754 0.106 Uiso 1 1 calc R
H6B H 0.0421 0.6254 0.1164 0.106 Uiso 1 1 calc R
H6C H 0.1650 0.5580 0.1458 0.106 Uiso 1 1 calc R
C7 C 0.0353(7) 0.8993(8) 0.0923(5) 0.077(3) Uani 1 1 d .
H7A H 0.0896 0.8469 0.0472 0.116 Uiso 1 1 calc R
H7B H 0.0552 0.9695 0.0885 0.116 Uiso 1 1 calc R
H7C H -0.0532 0.9154 0.0917 0.116 Uiso 1 1 calc R
C8 C -0.0185(8) 1.0386(6) 0.2571(6) 0.084(3) Uani 1 1 d .
H8A H -0.0079 1.0623 0.3073 0.127 Uiso 1 1 calc R
H8B H -0.1081 1.0653 0.2577 0.127 Uiso 1 1 calc R
H8C H 0.0278 1.0706 0.2134 0.127 Uiso 1 1 calc R
C9 C 0.0334(8) 0.8592(8) 0.3947(4) 0.078(3) Uani 1 1 d .
H9A H 0.0270 0.9380 0.4027 0.117 Uiso 1 1 calc R
H9B H 0.1048 0.8101 0.4133 0.117 Uiso 1 1 calc R
H9C H -0.0445 0.8477 0.4245 0.117 Uiso 1 1 calc R
C10 C 0.1107(8) 0.6079(6) 0.3127(5) 0.072(2) Uani 1 1 d .
H10A H 0.1419 0.6153 0.3591 0.108 Uiso 1 1 calc R
H10B H 0.1720 0.5446 0.2773 0.108 Uiso 1 1 calc R
H10C H 0.0301 0.5941 0.3298 0.108 Uiso 1 1 calc R
C11 C 0.7371(5) 0.6920(5) 0.0889(4) 0.0434(16) Uani 1 1 d .
C12 C 0.6952(6) 0.8081(6) 0.0662(4) 0.0505(19) Uani 1 1 d .
C13 C 0.6746(7) 0.8811(6) 0.1337(5) 0.063(2) Uani 1 1 d .
C14 C 0.6970(7) 0.8134(8) 0.1999(4) 0.066(2) Uani 1 1 d .
C15 C 0.7388(6) 0.6934(7) 0.1711(4) 0.060(2) Uani 1 1 d .
C16 C 0.7795(8) 0.5868(8) 0.0343(6) 0.100(3) Uani 1 1 d .
H16A H 0.7870 0.5207 0.0659 0.151 Uiso 1 1 calc R
H16B H 0.8614 0.5791 -0.0017 0.151 Uiso 1 1 calc R
H16C H 0.7174 0.5927 0.0036 0.151 Uiso 1 1 calc R
C17 C 0.6868(7) 0.8466(9) -0.0167(5) 0.101(4) Uani 1 1 d .
H17A H 0.5992 0.8901 -0.0157 0.152 Uiso 1 1 calc R
H17B H 0.7159 0.7806 -0.0540 0.152 Uiso 1 1 calc R
H17C H 0.7399 0.8939 -0.0335 0.152 Uiso 1 1 calc R
C18 C 0.6403(9) 1.0097(7) 0.1317(8) 0.133(5) Uani 1 1 d .
H18A H 0.7051 1.0280 0.0914 0.199 Uiso 1 1 calc R
H18B H 0.6355 1.0416 0.1836 0.199 Uiso 1 1 calc R
H18C H 0.5586 1.0414 0.1189 0.199 Uiso 1 1 calc R
C19 C 0.6978(10) 0.8562(12) 0.2819(6) 0.144(6) Uani 1 1 d .
H19A H 0.7759 0.8727 0.2782 0.215 Uiso 1 1 calc R
H19B H 0.6925 0.7982 0.3197 0.215 Uiso 1 1 calc R
H19C H 0.6254 0.9248 0.3000 0.215 Uiso 1 1 calc R
C20 C 0.7844(8) 0.5906(9) 0.2183(7) 0.132(5) Uani 1 1 d .
H20A H 0.7562 0.5302 0.2037 0.198 Uiso 1 1 calc R
H20B H 0.7496 0.6116 0.2751 0.198 Uiso 1 1 calc R
H20C H 0.8767 0.5644 0.2065 0.198 Uiso 1 1 calc R
C21 C 0.4041(6) 0.7367(5) 0.0116(3) 0.0452(16) Uani 1 1 d .
H21A H 0.3138 0.7703 0.0124 0.054 Uiso 1 1 calc R
H21B H 0.4439 0.7957 -0.0019 0.054 Uiso 1 1 calc R
C22 C 0.4653(9) 0.6410(6) -0.0502(4) 0.081(3) Uani 1 1 d .
H22A H 0.4220 0.5844 -0.0372 0.098 Uiso 1 1 calc R
H22B H 0.5538 0.6047 -0.0475 0.098 Uiso 1 1 calc R
C23 C 0.4649(7) 0.6725(5) -0.1352(3) 0.0463(17) Uani 1 1 d .
C24 C 0.5743(8) 0.6757(6) -0.1885(4) 0.065(2) Uani 1 1 d .
H24 H 0.6496 0.6601 -0.1714 0.078 Uiso 1 1 calc R
C25 C 0.5752(11) 0.7016(7) -0.2677(5) 0.088(3) Uani 1 1 d .
H25 H 0.6508 0.7025 -0.3037 0.106 Uiso 1 1 calc R
C26 C 0.4650(15) 0.7257(8) -0.2925(5) 0.102(4) Uani 1 1 d .
H26 H 0.4641 0.7463 -0.3450 0.122 Uiso 1 1 calc R
C27 C 0.3555(11) 0.7197(7) -0.2405(6) 0.094(3) Uani 1 1 d .
H27 H 0.2808 0.7331 -0.2581 0.113 Uiso 1 1 calc R
C28 C 0.3565(8) 0.6938(6) -0.1626(5) 0.064(2) Uani 1 1 d .
H28 H 0.2814 0.6905 -0.1273 0.077 Uiso 1 1 calc R
C29 C 0.3127(7) 1.0436(5) 0.2477(4) 0.0507(17) Uani 1 1 d .
H29A H 0.3861 1.0706 0.2362 0.061 Uiso 1 1 calc R
H29B H 0.2391 1.1079 0.2419 0.061 Uiso 1 1 calc R
C30 C 0.2892(12) 1.0170(8) 0.3318(5) 0.101(3) Uani 1 1 d .
H30A H 0.3621 0.9525 0.3381 0.121 Uiso 1 1 calc R
H30B H 0.2145 0.9918 0.3443 0.121 Uiso 1 1 calc R
C31 C 0.2674(8) 1.1107(6) 0.3928(4) 0.061(2) Uani 1 1 d .
C32 C 0.1730(7) 1.2141(8) 0.4039(4) 0.069(2) Uani 1 1 d .
H32 H 0.1160 1.2311 0.3709 0.083 Uiso 1 1 calc R
C33 C 0.1595(10) 1.2948(7) 0.4631(5) 0.085(3) Uani 1 1 d .
H33 H 0.0921 1.3643 0.4712 0.102 Uiso 1 1 calc R
C34 C 0.2447(13) 1.2720(11) 0.5090(5) 0.101(4) Uani 1 1 d .
H34 H 0.2391 1.3270 0.5474 0.121 Uiso 1 1 calc R
C35 C 0.3370(13) 1.1700(13) 0.4989(6) 0.127(5) Uani 1 1 d .
H35 H 0.3938 1.1530 0.5321 0.153 Uiso 1 1 calc R
C36 C 0.3495(10) 1.0914(8) 0.4417(5) 0.096(3) Uani 1 1 d .
H36 H 0.4163 1.0217 0.4353 0.116 Uiso 1 1 calc R
C37 C 0.4514(6) 0.5896(5) 0.2956(3) 0.0432(16) Uani 1 1 d .
H37A H 0.3797 0.5619 0.2984 0.052 Uiso 1 1 calc R
H37B H 0.5208 0.5486 0.2501 0.052 Uiso 1 1 calc R
C38 C 0.4960(6) 0.5668(6) 0.3734(3) 0.0514(18) Uani 1 1 d .
H38A H 0.5345 0.4845 0.3762 0.062 Uiso 1 1 calc R
H38B H 0.5616 0.6016 0.3722 0.062 Uiso 1 1 calc R
C39 C 0.3885(6) 0.6132(6) 0.4480(4) 0.0456(16) Uani 1 1 d .
C40 C 0.3648(7) 0.7200(7) 0.4847(4) 0.0606(19) Uani 1 1 d .
H40 H 0.4155 0.7647 0.4633 0.073 Uiso 1 1 calc R
C41 C 0.2659(9) 0.7595(8) 0.5531(5) 0.084(3) Uani 1 1 d .
H41 H 0.2509 0.8313 0.5772 0.101 Uiso 1 1 calc R
C42 C 0.1890(8) 0.6964(9) 0.5867(5) 0.079(3) Uani 1 1 d .
H42 H 0.1229 0.7240 0.6331 0.095 Uiso 1 1 calc R
C43 C 0.2123(8) 0.5924(9) 0.5501(5) 0.080(3) Uani 1 1 d .
H43 H 0.1609 0.5482 0.5714 0.096 Uiso 1 1 calc R
C44 C 0.3111(7) 0.5510(7) 0.4816(4) 0.065(2) Uani 1 1 d .
H44 H 0.3253 0.4791 0.4579 0.078 Uiso 1 1 calc R
S1 S 0.41931(15) 0.68841(13) 0.11229(8) 0.0357(4) Uani 1 1 d .
S2 S 0.34283(14) 0.93271(12) 0.16857(8) 0.0359(4) Uani 1 1 d .
S3 S 0.40172(14) 0.74467(12) 0.28095(8) 0.0359(3) Uani 1 1 d .
Cl1 Cl -0.0224(2) 1.2690(3) 0.08046(16) 0.1148(10) Uani 1 1 d .
Cl2 Cl 0.0665(2) 1.3381(2) 0.22165(14) 0.0923(7) Uani 1 1 d .
H1CL H 0.0593 1.3838 0.2677 0.050 Uiso 1 1 d .
Ir1 Ir 0.23355(2) 0.798073(19) 0.211509(13) 0.03452(7) Uani 1 1 d .
Ir2 Ir 0.54157(2) 0.783465(19) 0.162213(13) 0.03450(8) Uani 1 1 d .

loop_
_atom_site_aniso_label
_atom_site_aniso_U_11
_atom_site_aniso_U_22
_atom_site_aniso_U_33
_atom_site_aniso_U_23
_atom_site_aniso_U_13
_atom_site_aniso_U_12
C1 0.043(4) 0.053(4) 0.060(4) -0.006(4) -0.003(3) -0.015(4)
C2 0.032(3) 0.066(5) 0.057(4) 0.006(3) -0.019(3) -0.018(3)
C3 0.031(3) 0.056(4) 0.061(4) -0.011(4) -0.002(3) -0.008(3)
C4 0.031(3) 0.060(5) 0.052(4) -0.014(3) 0.010(3) -0.020(3)
C5 0.046(4) 0.061(5) 0.046(4) 0.009(3) -0.006(3) -0.024(4)
C6 0.070(5) 0.079(6) 0.070(5) -0.017(4) -0.013(4) -0.036(5)
C7 0.061(5) 0.092(6) 0.083(5) 0.021(5) -0.041(4) -0.016(5)
C8 0.056(5) 0.053(5) 0.122(7) -0.016(5) -0.008(5) 0.003(4)
C9 0.074(5) 0.102(7) 0.050(4) -0.013(4) 0.011(4) -0.037(5)
C10 0.068(5) 0.069(5) 0.080(5) 0.021(4) -0.006(4) -0.036(4)
C11 0.024(3) 0.038(4) 0.057(4) -0.005(3) 0.003(3) -0.005(3)
C12 0.027(3) 0.061(5) 0.055(4) 0.016(4) 0.001(3) -0.012(3)
C13 0.040(4) 0.049(4) 0.091(6) -0.003(4) -0.005(4) -0.011(4)
C14 0.042(4) 0.110(7) 0.053(4) -0.013(4) -0.012(3) -0.034(5)
C15 0.031(3) 0.071(5) 0.074(5) 0.036(4) -0.018(3) -0.010(4)
C16 0.053(5) 0.082(6) 0.138(8) -0.041(6) 0.008(5) -0.005(5)
C17 0.048(5) 0.159(9) 0.083(6) 0.064(6) -0.005(4) -0.028(5)
C18 0.063(6) 0.043(5) 0.277(15) 0.003(7) -0.007(8) -0.022(5)
C19 0.078(7) 0.277(17) 0.087(7) -0.071(8) -0.016(5) -0.071(9)
C20 0.051(5) 0.150(10) 0.187(10) 0.128(9) -0.046(6) -0.018(6)
C21 0.050(4) 0.049(4) 0.033(3) 0.002(3) -0.012(3) -0.010(3)
C22 0.143(8) 0.048(4) 0.042(4) -0.002(3) -0.026(4) -0.015(5)
C23 0.073(5) 0.033(3) 0.033(3) -0.005(3) -0.015(3) -0.017(3)
C24 0.064(5) 0.069(5) 0.060(5) -0.011(4) -0.011(4) -0.022(4)
C25 0.115(8) 0.067(6) 0.061(5) -0.015(4) 0.038(5) -0.043(6)
C26 0.191(13) 0.067(6) 0.046(5) 0.015(4) -0.030(7) -0.042(8)
C27 0.128(9) 0.063(6) 0.096(7) -0.008(5) -0.076(7) -0.004(6)
C28 0.061(5) 0.067(5) 0.070(5) -0.011(4) -0.003(4) -0.038(4)
C29 0.051(4) 0.032(3) 0.063(4) -0.013(3) 0.000(3) -0.015(3)
C30 0.182(11) 0.082(6) 0.062(5) 0.001(4) -0.024(6) -0.080(7)
C31 0.087(6) 0.054(4) 0.044(4) -0.004(3) -0.011(4) -0.026(4)
C32 0.062(5) 0.092(6) 0.058(4) 0.009(4) -0.017(4) -0.031(5)
C33 0.098(7) 0.057(5) 0.074(6) -0.005(5) 0.007(5) -0.010(5)
C34 0.155(11) 0.119(9) 0.062(6) -0.017(6) -0.003(6) -0.108(9)
C35 0.128(10) 0.166(12) 0.087(7) -0.019(8) -0.052(7) -0.028(9)
C36 0.116(8) 0.082(7) 0.068(5) -0.013(5) -0.022(5) 0.000(6)
C37 0.052(4) 0.030(3) 0.046(3) 0.004(3) -0.012(3) -0.012(3)
C38 0.046(4) 0.055(4) 0.042(3) 0.009(3) -0.012(3) -0.001(3)
C39 0.050(4) 0.048(4) 0.046(3) 0.010(3) -0.023(3) -0.019(3)
C40 0.075(5) 0.068(5) 0.052(4) 0.003(4) -0.021(4) -0.037(4)
C41 0.106(7) 0.083(6) 0.056(5) -0.016(4) -0.023(5) -0.018(6)
C42 0.067(5) 0.105(7) 0.051(4) 0.000(5) -0.012(4) -0.013(6)
C43 0.073(6) 0.095(7) 0.071(5) 0.014(5) -0.011(5) -0.033(5)
C44 0.076(5) 0.063(5) 0.059(4) 0.006(4) -0.019(4) -0.028(4)
S1 0.0402(8) 0.0339(8) 0.0317(7) -0.0002(6) -0.0075(6) -0.0113(7)
S2 0.0384(8) 0.0304(8) 0.0371(7) 0.0049(6) -0.0093(6) -0.0089(7)
S3 0.0411(8) 0.0352(8) 0.0318(7) 0.0026(6) -0.0103(6) -0.0124(7)
Cl1 0.0681(15) 0.161(3) 0.1148(19) -0.0181(18) -0.0271(14) -0.0327(17)
Cl2 0.1031(17) 0.0806(15) 0.0958(15) 0.0096(12) -0.0433(14) -0.0206(14)
Ir1 0.03510(14) 0.03456(15) 0.03405(13) 0.00028(11) -0.00774(11) -0.01219(12)
Ir2 0.03375(14) 0.03317(15) 0.03572(13) 0.00317(11) -0.00820(11) -0.01027(12)

loop_
_atom_type_symbol
_atom_type_description
_atom_type_scat_dispersion_real
_atom_type_scat_dispersion_imag
_atom_type_scat_source
C C 0.0033 0.0016 'International Tables Vol C Tables 4.2.6.8 and 6.1.1.4'
H H 0.0000 0.0000 'International Tables Vol C Tables 4.2.6.8 and 6.1.1.4'
S S 0.1246 0.1234 'International Tables Vol C Tables 4.2.6.8 and 6.1.1.4'
Cl Cl 0.1484 0.1585 'International Tables Vol C Tables 4.2.6.8 and 6.1.1.4'
Ir Ir -1.4442 7.9887 'International Tables Vol C Tables 4.2.6.8 and 6.1.1.4'

loop_
_geom_angle_atom_site_label_1
_geom_angle_atom_site_label_2
_geom_angle_atom_site_label_3
_geom_angle
C2 C1 C5 107.8(6)
C2 C1 C6 126.2(6)
C5 C1 C6 126.0(7)
C2 C1 Ir1 70.0(4)
C5 C1 Ir1 70.5(4)
C6 C1 Ir1 125.9(5)
C1 C2 C3 107.7(6)
C1 C2 C7 127.3(7)
C3 C2 C7 124.7(7)
C1 C2 Ir1 71.7(4)
C3 C2 Ir1 70.9(4)
C7 C2 Ir1 127.9(5)
C4 C3 C2 108.4(6)
C4 C3 C8 127.2(7)
C2 C3 C8 124.2(7)
C4 C3 Ir1 71.7(3)
C2 C3 Ir1 70.2(3)
C8 C3 Ir1 128.1(5)
C3 C4 C5 108.0(6)
C3 C4 C9 126.8(7)
C5 C4 C9 125.2(6)
C3 C4 Ir1 70.6(3)
C5 C4 Ir1 70.4(3)
C9 C4 Ir1 126.9(5)
C1 C5 C4 108.1(6)
C1 C5 C10 125.7(7)
C4 C5 C10 125.7(6)
C1 C5 Ir1 71.2(4)
C4 C5 Ir1 71.2(4)
C10 C5 Ir1 129.8(5)
C1 C6 H6A 109.5
C1 C6 H6B 109.5
H6A C6 H6B 109.5
C1 C6 H6C 109.5
H6A C6 H6C 109.5
H6B C6 H6C 109.5
C2 C7 H7A 109.5
C2 C7 H7B 109.5
H7A C7 H7B 109.5
C2 C7 H7C 109.5
H7A C7 H7C 109.5
H7B C7 H7C 109.5
C3 C8 H8A 109.5
C3 C8 H8B 109.5
H8A C8 H8B 109.5
C3 C8 H8C 109.5
H8A C8 H8C 109.5
H8B C8 H8C 109.5
C4 C9 H9A 109.5
C4 C9 H9B 109.5
H9A C9 H9B 109.5
C4 C9 H9C 109.5
H9A C9 H9C 109.5
H9B C9 H9C 109.5
C5 C10 H10A 109.5
C5 C10 H10B 109.5
H10A C10 H10B 109.5
C5 C10 H10C 109.5
H10A C10 H10C 109.5
H10B C10 H10C 109.5
C15 C11 C12 108.7(6)
C15 C11 C16 125.2(7)
C12 C11 C16 126.1(7)
C15 C11 Ir2 70.9(3)
C12 C11 Ir2 70.2(3)
C16 C11 Ir2 127.5(5)
C13 C12 C11 107.9(6)
C13 C12 C17 125.2(7)
C11 C12 C17 126.7(7)
C13 C12 Ir2 71.2(4)
C11 C12 Ir2 71.7(3)
C17 C12 Ir2 127.2(5)
C12 C13 C14 108.9(6)
C12 C13 C18 123.7(8)
C14 C13 C18 127.4(9)
C12 C13 Ir2 71.2(4)
C14 C13 Ir2 69.9(4)
C18 C13 Ir2 127.0(5)
C13 C14 C15 107.5(6)
C13 C14 C19 126.3(10)
C15 C14 C19 125.5(9)
C13 C14 Ir2 72.0(4)
C15 C14 Ir2 71.9(4)
C19 C14 Ir2 128.6(6)
C11 C15 C14 107.0(5)
C11 C15 C20 126.5(8)
C14 C15 C20 126.3(8)
C11 C15 Ir2 71.7(3)
C14 C15 Ir2 69.1(4)
C20 C15 Ir2 127.6(5)
C11 C16 H16A 109.5
C11 C16 H16B 109.5
H16A C16 H16B 109.5
C11 C16 H16C 109.5
H16A C16 H16C 109.5
H16B C16 H16C 109.5
C12 C17 H17A 109.5
C12 C17 H17B 109.5
H17A C17 H17B 109.5
C12 C17 H17C 109.5
H17A C17 H17C 109.5
H17B C17 H17C 109.5
C13 C18 H18A 109.5
C13 C18 H18B 109.5
H18A C18 H18B 109.5
C13 C18 H18C 109.5
H18A C18 H18C 109.5
H18B C18 H18C 109.5
C14 C19 H19A 109.5
C14 C19 H19B 109.5
H19A C19 H19B 109.5
C14 C19 H19C 109.5
H19A C19 H19C 109.5
H19B C19 H19C 109.5
C15 C20 H20A 109.5
C15 C20 H20B 109.5
H20A C20 H20B 109.5
C15 C20 H20C 109.5
H20A C20 H20C 109.5
H20B C20 H20C 109.5
C22 C21 S1 111.3(4)
C22 C21 H21A 109.4
S1 C21 H21A 109.4
C22 C21 H21B 109.4
S1 C21 H21B 109.4
H21A C21 H21B 108.0
C21 C22 C23 115.6(5)
C21 C22 H22A 108.4
C23 C22 H22A 108.4
C21 C22 H22B 108.4
C23 C22 H22B 108.4
H22A C22 H22B 107.4
C24 C23 C28 118.0(6)
C24 C23 C22 120.9(7)
C28 C23 C22 121.0(7)
C23 C24 C25 121.1(8)
C23 C24 H24 119.5
C25 C24 H24 119.5
C26 C25 C24 119.5(8)
C26 C25 H25 120.3
C24 C25 H25 120.3
C25 C26 C27 120.2(8)
C25 C26 H26 119.9
C27 C26 H26 119.9
C26 C27 C28 119.4(9)
C26 C27 H27 120.3
C28 C27 H27 120.3
C27 C28 C23 121.7(8)
C27 C28 H28 119.1
C23 C28 H28 119.1
C30 C29 S2 120.1(5)
C30 C29 H29A 107.3
S2 C29 H29A 107.3
C30 C29 H29B 107.3
S2 C29 H29B 107.3
H29A C29 H29B 106.9
C29 C30 C31 117.3(7)
C29 C30 H30A 108.0
C31 C30 H30A 108.0
C29 C30 H30B 108.0
C31 C30 H30B 108.0
H30A C30 H30B 107.2
C32 C31 C36 116.7(7)
C32 C31 C30 125.7(8)
C36 C31 C30 117.5(8)
C31 C32 C33 121.5(8)
C31 C32 H32 119.3
C33 C32 H32 119.3
C34 C33 C32 119.3(8)
C34 C33 H33 120.3
C32 C33 H33 120.3
C35 C34 C33 119.4(10)
C35 C34 H34 120.3
C33 C34 H34 120.3
C34 C35 C36 121.1(10)
C34 C35 H35 119.5
C36 C35 H35 119.5
C35 C36 C31 121.9(9)
C35 C36 H36 119.1
C31 C36 H36 119.1
C38 C37 S3 109.8(5)
C38 C37 H37A 109.7
S3 C37 H37A 109.7
C38 C37 H37B 109.7
S3 C37 H37B 109.7
H37A C37 H37B 108.2
C39 C38 C37 113.0(5)
C39 C38 H38A 109.0
C37 C38 H38A 109.0
C39 C38 H38B 109.0
C37 C38 H38B 109.0
H38A C38 H38B 107.8
C44 C39 C40 117.9(7)
C44 C39 C38 120.8(7)
C40 C39 C38 121.3(6)
C41 C40 C39 119.7(8)
C41 C40 H40 120.2
C39 C40 H40 120.2
C42 C41 C40 122.1(9)
C42 C41 H41 118.9
C40 C41 H41 118.9
C43 C42 C41 117.8(8)
C43 C42 H42 121.1
C41 C42 H42 121.1
C42 C43 C44 121.1(9)
C42 C43 H43 119.5
C44 C43 H43 119.5
C39 C44 C43 121.5(8)
C39 C44 H44 119.3
C43 C44 H44 119.3
C21 S1 Ir1 109.43(19)
C21 S1 Ir2 109.3(2)
Ir1 S1 Ir2 88.89(6)
C29 S2 Ir1 113.0(2)
C29 S2 Ir2 110.5(2)
Ir1 S2 Ir2 88.92(5)
C37 S3 Ir1 110.6(2)
C37 S3 Ir2 110.2(2)
Ir1 S3 Ir2 88.20(5)
C2 Ir1 C3 38.9(3)
C2 Ir1 C5 64.2(2)
C3 Ir1 C5 63.9(3)
C2 Ir1 C1 38.3(3)
C3 Ir1 C1 64.2(3)
C5 Ir1 C1 38.2(2)
C2 Ir1 C4 64.2(2)
C3 Ir1 C4 37.6(2)
C5 Ir1 C4 38.5(2)
C1 Ir1 C4 64.1(3)
C2 Ir1 S1 113.46(18)
C3 Ir1 S1 150.92(19)
C5 Ir1 S1 118.71(19)
C1 Ir1 S1 99.28(18)
C4 Ir1 S1 157.0(2)
C2 Ir1 S2 109.26(19)
C3 Ir1 S2 101.8(2)
C5 Ir1 S2 164.33(18)
C1 Ir1 S2 143.32(18)
C4 Ir1 S2 126.1(2)
S1 Ir1 S2 76.84(6)
C2 Ir1 S3 169.47(17)
C3 Ir1 S3 133.07(19)
C5 Ir1 S3 107.12(17)
C1 Ir1 S3 137.64(18)
C4 Ir1 S3 105.37(19)
S1 Ir1 S3 75.54(5)
S2 Ir1 S3 77.49(5)
C14 Ir2 C13 38.1(3)
C14 Ir2 C12 63.8(3)
C13 Ir2 C12 37.5(3)
C14 Ir2 C15 39.1(3)
C13 Ir2 C15 63.9(3)
C12 Ir2 C15 63.7(2)
C14 Ir2 C11 63.8(3)
C13 Ir2 C11 63.0(3)
C12 Ir2 C11 38.1(2)
C15 Ir2 C11 37.4(3)
C14 Ir2 S2 122.1(2)
C13 Ir2 S2 100.38(18)
C12 Ir2 S2 110.87(16)
C15 Ir2 S2 161.1(2)
C11 Ir2 S2 146.36(16)
C14 Ir2 S1 161.2(2)
C13 Ir2 S1 146.9(2)
C12 Ir2 S1 112.0(2)
C15 Ir2 S1 122.2(2)
C11 Ir2 S1 101.13(19)
S2 Ir2 S1 76.70(6)
C14 Ir2 S3 106.9(2)
C13 Ir2 S3 137.0(2)
C12 Ir2 S3 169.76(17)
C15 Ir2 S3 106.54(17)
C11 Ir2 S3 135.27(16)
S2 Ir2 S3 77.37(6)
S1 Ir2 S3 75.29(5)

loop_
_geom_bond_atom_site_label_1
_geom_bond_atom_site_label_2
_geom_bond_distance
C1 C2 1.437(10)
C1 C5 1.440(9)
C1 C6 1.488(10)
C1 Ir1 2.202(8)
C2 C3 1.453(9)
C2 C7 1.510(9)
C2 Ir1 2.179(6)
C3 C4 1.417(9)
C3 C8 1.498(10)
C3 Ir1 2.189(6)
C4 C5 1.448(10)
C4 C9 1.501(9)
C4 Ir1 2.203(6)
C5 C10 1.491(9)
C5 Ir1 2.193(7)
C6 H6A 0.9600
C6 H6B 0.9600
C6 H6C 0.9600
C7 H7A 0.9600
C7 H7B 0.9600
C7 H7C 0.9600
C8 H8A 0.9600
C8 H8B 0.9600
C8 H8C 0.9600
C9 H9A 0.9600
C9 H9B 0.9600
C9 H9C 0.9600
C10 H10A 0.9600
C10 H10B 0.9600
C10 H10C 0.9600
C11 C15 1.410(9)
C11 C12 1.431(9)
C11 C16 1.486(10)
C11 Ir2 2.203(5)
C12 C13 1.404(10)
C12 C17 1.501(9)
C12 Ir2 2.183(6)
C13 C14 1.415(10)
C13 C18 1.506(11)
C13 Ir2 2.183(8)
C14 C15 1.454(11)
C14 C19 1.512(11)
C14 Ir2 2.155(7)
C15 C20 1.504(9)
C15 Ir2 2.193(6)
C16 H16A 0.9600
C16 H16B 0.9600
C16 H16C 0.9600
C17 H17A 0.9600
C17 H17B 0.9600
C17 H17C 0.9600
C18 H18A 0.9600
C18 H18B 0.9600
C18 H18C 0.9600
C19 H19A 0.9600
C19 H19B 0.9600
C19 H19C 0.9600
C20 H20A 0.9600
C20 H20B 0.9600
C20 H20C 0.9600
C21 C22 1.468(8)
C21 S1 1.839(5)
C21 H21A 0.9700
C21 H21B 0.9700
C22 C23 1.496(8)
C22 H22A 0.9700
C22 H22B 0.9700
C23 C24 1.363(10)
C23 C28 1.367(10)
C24 C25 1.383(11)
C24 H24 0.9300
C25 C26 1.358(14)
C25 H25 0.9300
C26 C27 1.364(15)
C26 H26 0.9300
C27 C28 1.365(11)
C27 H27 0.9300
C28 H28 0.9300
C29 C30 1.448(9)
C29 S2 1.834(6)
C29 H29A 0.9700
C29 H29B 0.9700
C30 C31 1.491(10)
C30 H30A 0.9700
C30 H30B 0.9700
C31 C32 1.353(10)
C31 C36 1.360(11)
C32 C33 1.379(12)
C32 H32 0.9300
C33 C34 1.346(13)
C33 H33 0.9300
C34 C35 1.332(14)
C34 H34 0.9300
C35 C36 1.340(14)
C35 H35 0.9300
C36 H36 0.9300
C37 C38 1.524(8)
C37 S3 1.839(6)
C37 H37A 0.9700
C37 H37B 0.9700
C38 C39 1.505(8)
C38 H38A 0.9700
C38 H38B 0.9700
C39 C44 1.365(10)
C39 C40 1.387(9)
C40 C41 1.377(11)
C40 H40 0.9300
C41 C42 1.370(12)
C41 H41 0.9300
C42 C43 1.356(12)
C42 H42 0.9300
C43 C44 1.380(10)
C43 H43 0.9300
C44 H44 0.9300
S1 Ir1 2.3793(18)
S1 Ir2 2.3866(18)
S2 Ir1 2.3822(17)
S2 Ir2 2.3823(17)
S3 Ir1 2.3945(15)
S3 Ir2 2.4007(16)
Cl2 H1CL 0.9486

loop_
_geom_torsion_atom_site_label_1
_geom_torsion_atom_site_label_2
_geom_torsion_atom_site_label_3
_geom_torsion_atom_site_label_4
_geom_torsion
C5 C1 C2 C3 -1.4(8)
C6 C1 C2 C3 177.3(7)
Ir1 C1 C2 C3 -62.2(4)
C5 C1 C2 C7 -175.2(6)
C6 C1 C2 C7 3.6(12)
Ir1 C1 C2 C7 124.1(7)
C5 C1 C2 Ir1 60.7(5)
C6 C1 C2 Ir1 -120.5(7)
C1 C2 C3 C4 0.7(7)
C7 C2 C3 C4 174.7(6)
Ir1 C2 C3 C4 -61.9(4)
C1 C2 C3 C8 -174.1(7)
C7 C2 C3 C8 -0.1(11)
Ir1 C2 C3 C8 123.3(7)
C1 C2 C3 Ir1 62.7(5)
C7 C2 C3 Ir1 -123.4(7)
C2 C3 C4 C5 0.2(7)
C8 C3 C4 C5 174.9(7)
Ir1 C3 C4 C5 -60.7(4)
C2 C3 C4 C9 -176.9(7)
C8 C3 C4 C9 -2.3(12)
Ir1 C3 C4 C9 122.1(7)
C2 C3 C4 Ir1 61.0(4)
C8 C3 C4 Ir1 -124.4(8)
C2 C1 C5 C4 1.6(8)
C6 C1 C5 C4 -177.2(7)
Ir1 C1 C5 C4 62.0(5)
C2 C1 C5 C10 173.6(6)
C6 C1 C5 C10 -5.2(12)
Ir1 C1 C5 C10 -126.0(7)
C2 C1 C5 Ir1 -60.4(5)
C6 C1 C5 Ir1 120.8(7)
C3 C4 C5 C1 -1.1(7)
C9 C4 C5 C1 176.1(7)
Ir1 C4 C5 C1 -62.0(5)
C3 C4 C5 C10 -173.1(7)
C9 C4 C5 C10 4.1(11)
Ir1 C4 C5 C10 126.0(7)
C3 C4 C5 Ir1 60.9(4)
C9 C4 C5 Ir1 -121.9(7)
C15 C11 C12 C13 1.7(8)
C16 C11 C12 C13 -175.0(7)
Ir2 C11 C12 C13 62.4(5)
C15 C11 C12 C17 176.1(6)
C16 C11 C12 C17 -0.7(11)
Ir2 C11 C12 C17 -123.2(7)
C15 C11 C12 Ir2 -60.7(5)
C16 C11 C12 Ir2 122.6(7)
C11 C12 C13 C14 -2.7(8)
C17 C12 C13 C14 -177.2(6)
Ir2 C12 C13 C14 60.0(5)
C11 C12 C13 C18 174.7(7)
C17 C12 C13 C18 0.3(12)
Ir2 C12 C13 C18 -122.5(8)
C11 C12 C13 Ir2 -62.8(4)
C17 C12 C13 Ir2 122.8(7)
C12 C13 C14 C15 2.7(8)
C18 C13 C14 C15 -174.7(7)
Ir2 C13 C14 C15 63.5(5)
C12 C13 C14 C19 173.9(7)
C18 C13 C14 C19 -3.4(13)
Ir2 C13 C14 C19 -125.2(8)
C12 C13 C14 Ir2 -60.9(5)
C18 C13 C14 Ir2 121.8(8)
C12 C11 C15 C14 -0.1(7)
C16 C11 C15 C14 176.7(7)
Ir2 C11 C15 C14 -60.4(5)
C12 C11 C15 C20 -176.0(7)
C16 C11 C15 C20 0.8(11)
Ir2 C11 C15 C20 123.7(7)
C12 C11 C15 Ir2 60.3(4)
C16 C11 C15 Ir2 -123.0(7)
C13 C14 C15 C11 -1.6(8)
C19 C14 C15 C11 -172.9(7)
Ir2 C14 C15 C11 62.1(5)
C13 C14 C15 C20 174.3(7)
C19 C14 C15 C20 3.0(12)
Ir2 C14 C15 C20 -122.0(7)
C13 C14 C15 Ir2 -63.6(5)
C19 C14 C15 Ir2 125.0(8)
S1 C21 C22 C23 -176.6(6)
C21 C22 C23 C24 105.8(9)
C21 C22 C23 C28 -77.3(10)
C28 C23 C24 C25 1.1(11)
C22 C23 C24 C25 178.2(7)
C23 C24 C25 C26 0.8(13)
C24 C25 C26 C27 -2.7(15)
C25 C26 C27 C28 2.6(15)
C26 C27 C28 C23 -0.6(13)
C24 C23 C28 C27 -1.2(11)
C22 C23 C28 C27 -178.3(7)
S2 C29 C30 C31 179.1(7)
C29 C30 C31 C32 59.0(13)
C29 C30 C31 C36 -120.7(10)
C36 C31 C32 C33 -1.3(12)
C30 C31 C32 C33 179.0(8)
C31 C32 C33 C34 2.4(13)
C32 C33 C34 C35 -3.0(15)
C33 C34 C35 C36 2.6(19)
C34 C35 C36 C31 -2(2)
C32 C31 C36 C35 0.9(15)
C30 C31 C36 C35 -179.4(10)
S3 C37 C38 C39 67.7(7)
C37 C38 C39 C44 84.3(7)
C37 C38 C39 C40 -95.8(7)
C44 C39 C40 C41 0.2(10)
C38 C39 C40 C41 -179.7(6)
C39 C40 C41 C42 0.1(11)
C40 C41 C42 C43 -0.4(12)
C41 C42 C43 C44 0.6(12)
C40 C39 C44 C43 0.0(10)
C38 C39 C44 C43 179.9(6)
C42 C43 C44 C39 -0.4(12)
C22 C21 S1 Ir1 -146.6(6)
C22 C21 S1 Ir2 117.5(6)
C30 C29 S2 Ir1 31.2(8)
C30 C29 S2 Ir2 -66.7(7)
C38 C37 S3 Ir1 -148.7(4)
C38 C37 S3 Ir2 115.4(4)
C1 C2 Ir1 C3 -116.9(6)
C7 C2 Ir1 C3 119.6(9)
C1 C2 Ir1 C5 -37.3(4)
C3 C2 Ir1 C5 79.7(4)
C7 C2 Ir1 C5 -160.7(8)
C3 C2 Ir1 C1 116.9(6)
C7 C2 Ir1 C1 -123.5(8)
C1 C2 Ir1 C4 -80.2(4)
C3 C2 Ir1 C4 36.7(4)
C7 C2 Ir1 C4 156.3(8)
C1 C2 Ir1 S1 74.6(4)
C3 C2 Ir1 S1 -168.5(4)
C7 C2 Ir1 S1 -48.9(7)
C1 C2 Ir1 S2 158.2(3)
C3 C2 Ir1 S2 -84.9(4)
C7 C2 Ir1 S2 34.7(7)
C1 C2 Ir1 S3 -73.2(12)
C3 C2 Ir1 S3 43.8(13)
C7 C2 Ir1 S3 163.4(8)
C4 C3 Ir1 C2 118.2(6)
C8 C3 Ir1 C2 -118.5(8)
C4 C3 Ir1 C5 37.6(4)
C2 C3 Ir1 C5 -80.6(4)
C8 C3 Ir1 C5 160.9(8)
C4 C3 Ir1 C1 80.3(4)
C2 C3 Ir1 C1 -37.8(4)
C8 C3 Ir1 C1 -156.3(8)
C2 C3 Ir1 C4 -118.2(6)
C8 C3 Ir1 C4 123.3(9)
C4 C3 Ir1 S1 140.3(4)
C2 C3 Ir1 S1 22.1(7)
C8 C3 Ir1 S1 -96.4(8)
C4 C3 Ir1 S2 -135.7(4)
C2 C3 Ir1 S2 106.2(4)
C8 C3 Ir1 S2 -12.3(7)
C4 C3 Ir1 S3 -51.9(5)
C2 C3 Ir1 S3 -170.0(3)
C8 C3 Ir1 S3 71.5(7)
C1 C5 Ir1 C2 37.3(4)
C4 C5 Ir1 C2 -80.2(4)
C10 C5 Ir1 C2 158.5(8)
C1 C5 Ir1 C3 80.7(4)
C4 C5 Ir1 C3 -36.8(4)
C10 C5 Ir1 C3 -158.1(8)
C4 C5 Ir1 C1 -117.5(5)
C10 C5 Ir1 C1 121.2(9)
C1 C5 Ir1 C4 117.5(5)
C10 C5 Ir1 C4 -121.3(8)
C1 C5 Ir1 S1 -66.5(4)
C4 C5 Ir1 S1 175.9(3)
C10 C5 Ir1 S1 54.7(7)
C1 C5 Ir1 S2 105.9(7)
C4 C5 Ir1 S2 -11.7(9)
C10 C5 Ir1 S2 -132.9(6)
C1 C5 Ir1 S3 -149.1(3)
C4 C5 Ir1 S3 93.3(4)
C10 C5 Ir1 S3 -27.9(7)
C5 C1 Ir1 C2 -118.2(6)
C6 C1 Ir1 C2 120.9(8)
C2 C1 Ir1 C3 38.4(4)
C5 C1 Ir1 C3 -79.8(4)
C6 C1 Ir1 C3 159.3(7)
C2 C1 Ir1 C5 118.2(6)
C6 C1 Ir1 C5 -120.9(8)
C2 C1 Ir1 C4 80.4(4)
C5 C1 Ir1 C4 -37.8(4)
C6 C1 Ir1 C4 -158.7(7)
C2 C1 Ir1 S1 -116.4(4)
C5 C1 Ir1 S1 125.4(4)
C6 C1 Ir1 S1 4.5(6)
C2 C1 Ir1 S2 -36.0(5)
C5 C1 Ir1 S2 -154.2(3)
C6 C1 Ir1 S2 84.9(7)
C2 C1 Ir1 S3 165.0(3)
C5 C1 Ir1 S3 46.7(5)
C6 C1 Ir1 S3 -74.2(7)
C3 C4 Ir1 C2 -37.9(4)
C5 C4 Ir1 C2 80.3(4)
C9 C4 Ir1 C2 -159.9(8)
C5 C4 Ir1 C3 118.3(6)
C9 C4 Ir1 C3 -122.0(8)
C3 C4 Ir1 C5 -118.3(6)
C9 C4 Ir1 C5 119.8(8)
C3 C4 Ir1 C1 -80.6(4)
C5 C4 Ir1 C1 37.6(4)
C9 C4 Ir1 C1 157.4(7)
C3 C4 Ir1 S1 -127.4(5)
C5 C4 Ir1 S1 -9.2(7)
C9 C4 Ir1 S1 110.6(7)
C3 C4 Ir1 S2 57.9(5)
C5 C4 Ir1 S2 176.1(3)
C9 C4 Ir1 S2 -64.1(7)
C3 C4 Ir1 S3 143.4(4)
C5 C4 Ir1 S3 -98.3(4)
C9 C4 Ir1 S3 21.5(7)
C21 S1 Ir1 C2 34.4(3)
Ir2 S1 Ir1 C2 144.5(2)
C21 S1 Ir1 C3 19.5(5)
Ir2 S1 Ir1 C3 129.6(4)
C21 S1 Ir1 C5 106.7(3)
Ir2 S1 Ir1 C5 -143.12(19)
C21 S1 Ir1 C1 71.6(3)
Ir2 S1 Ir1 C1 -178.25(18)
C21 S1 Ir1 C4 113.2(5)
Ir2 S1 Ir1 C4 -136.6(5)
C21 S1 Ir1 S2 -71.2(2)
Ir2 S1 Ir1 S2 38.98(5)
C21 S1 Ir1 S3 -151.4(3)
Ir2 S1 Ir1 S3 -41.27(5)
C29 S2 Ir1 C2 98.5(3)
Ir2 S2 Ir1 C2 -149.6(2)
C29 S2 Ir1 C3 58.8(3)
Ir2 S2 Ir1 C3 170.70(19)
C29 S2 Ir1 C5 35.9(7)
Ir2 S2 Ir1 C5 147.8(6)
C29 S2 Ir1 C1 121.1(4)
Ir2 S2 Ir1 C1 -127.0(3)
C29 S2 Ir1 C4 26.9(3)
Ir2 S2 Ir1 C4 138.8(2)
C29 S2 Ir1 S1 -151.0(2)
Ir2 S2 Ir1 S1 -39.06(5)
C29 S2 Ir1 S3 -73.1(2)
Ir2 S2 Ir1 S3 38.77(5)
C37 S3 Ir1 C2 79.7(11)
Ir2 S3 Ir1 C2 -169.4(11)
C37 S3 Ir1 C3 116.1(3)
Ir2 S3 Ir1 C3 -133.0(3)
C37 S3 Ir1 C5 46.2(3)
Ir2 S3 Ir1 C5 157.1(2)
C37 S3 Ir1 C1 18.0(3)
Ir2 S3 Ir1 C1 128.9(3)
C37 S3 Ir1 C4 86.2(3)
Ir2 S3 Ir1 C4 -162.8(2)
C37 S3 Ir1 S1 -69.9(2)
Ir2 S3 Ir1 S1 40.99(5)
C37 S3 Ir1 S2 -149.4(2)
Ir2 S3 Ir1 S2 -38.43(5)
C15 C14 Ir2 C13 -116.0(6)
C19 C14 Ir2 C13 122.5(12)
C13 C14 Ir2 C12 36.3(4)
C15 C14 Ir2 C12 -79.7(4)
C19 C14 Ir2 C12 158.9(11)
C13 C14 Ir2 C15 116.0(6)
C19 C14 Ir2 C15 -121.4(12)
C13 C14 Ir2 C11 79.0(4)
C15 C14 Ir2 C11 -37.1(4)
C19 C14 Ir2 C11 -158.5(11)
C13 C14 Ir2 S2 -62.9(4)
C15 C14 Ir2 S2 -178.9(3)
C19 C14 Ir2 S2 59.6(11)
C13 C14 Ir2 S1 117.7(7)
C15 C14 Ir2 S1 1.6(9)
C19 C14 Ir2 S1 -119.8(9)
C13 C14 Ir2 S3 -148.4(4)
C15 C14 Ir2 S3 95.6(4)
C19 C14 Ir2 S3 -25.8(11)
C12 C13 Ir2 C14 119.2(6)
C18 C13 Ir2 C14 -122.3(11)
C14 C13 Ir2 C12 -119.2(6)
C18 C13 Ir2 C12 118.5(11)
C12 C13 Ir2 C15 80.1(4)
C14 C13 Ir2 C15 -39.1(4)
C18 C13 Ir2 C15 -161.4(10)
C12 C13 Ir2 C11 38.1(4)
C14 C13 Ir2 C11 -81.1(4)
C18 C13 Ir2 C11 156.6(10)
C12 C13 Ir2 S2 -110.9(3)
C14 C13 Ir2 S2 129.9(4)
C18 C13 Ir2 S2 7.7(9)
C12 C13 Ir2 S1 -29.3(6)
C14 C13 Ir2 S1 -148.5(4)
C18 C13 Ir2 S1 89.2(10)
C12 C13 Ir2 S3 166.6(3)
C14 C13 Ir2 S3 47.4(5)
C18 C13 Ir2 S3 -74.9(10)
C13 C12 Ir2 C14 -36.9(4)
C11 C12 Ir2 C14 80.1(5)
C17 C12 Ir2 C14 -157.2(8)
C11 C12 Ir2 C13 117.0(6)
C17 C12 Ir2 C13 -120.4(9)
C13 C12 Ir2 C15 -80.6(5)
C11 C12 Ir2 C15 36.4(4)
C17 C12 Ir2 C15 159.0(9)
C13 C12 Ir2 C11 -117.0(6)
C17 C12 Ir2 C11 122.7(10)
C13 C12 Ir2 S2 79.6(4)
C11 C12 Ir2 S2 -163.4(4)
C17 C12 Ir2 S2 -40.7(8)
C13 C12 Ir2 S1 163.2(3)
C11 C12 Ir2 S1 -79.8(4)
C17 C12 Ir2 S1 42.9(8)
C13 C12 Ir2 S3 -63.0(13)
C11 C12 Ir2 S3 54.0(14)
C17 C12 Ir2 S3 176.7(9)
C11 C15 Ir2 C14 -117.1(6)
C20 C15 Ir2 C14 120.4(10)
C11 C15 Ir2 C13 -79.0(4)
C14 C15 Ir2 C13 38.1(4)
C20 C15 Ir2 C13 158.5(10)
C11 C15 Ir2 C12 -37.0(4)
C14 C15 Ir2 C12 80.1(4)
C20 C15 Ir2 C12 -159.5(10)
C14 C15 Ir2 C11 117.1(6)
C20 C15 Ir2 C11 -122.5(11)
C11 C15 Ir2 S2 -114.4(6)
C14 C15 Ir2 S2 2.8(8)
C20 C15 Ir2 S2 123.2(8)
C11 C15 Ir2 S1 63.5(4)
C14 C15 Ir2 S1 -179.4(3)
C20 C15 Ir2 S1 -59.0(9)
C11 C15 Ir2 S3 146.2(4)
C14 C15 Ir2 S3 -96.6(4)
C20 C15 Ir2 S3 23.8(9)
C15 C11 Ir2 C14 38.7(5)
C12 C11 Ir2 C14 -80.3(5)
C16 C11 Ir2 C14 158.8(8)
C15 C11 Ir2 C13 81.5(5)
C12 C11 Ir2 C13 -37.5(4)
C16 C11 Ir2 C13 -158.4(8)
C15 C11 Ir2 C12 119.0(7)
C16 C11 Ir2 C12 -120.8(8)
C12 C11 Ir2 C15 -119.0(7)
C16 C11 Ir2 C15 120.1(8)
C15 C11 Ir2 S2 147.9(4)
C12 C11 Ir2 S2 28.9(6)
C16 C11 Ir2 S2 -92.0(7)
C15 C11 Ir2 S1 -129.5(4)
C12 C11 Ir2 S1 111.5(4)
C16 C11 Ir2 S1 -9.3(7)
C15 C11 Ir2 S3 -49.2(5)
C12 C11 Ir2 S3 -168.2(3)
C16 C11 Ir2 S3 70.9(7)
C29 S2 Ir2 C14 -26.6(3)
Ir1 S2 Ir2 C14 -140.9(2)
C29 S2 Ir2 C13 -60.5(3)
Ir1 S2 Ir2 C13 -174.8(2)
C29 S2 Ir2 C12 -98.1(3)
Ir1 S2 Ir2 C12 147.7(2)
C29 S2 Ir2 C15 -28.7(6)
Ir1 S2 Ir2 C15 -142.9(5)
C29 S2 Ir2 C11 -116.6(4)
Ir1 S2 Ir2 C11 129.1(3)
C29 S2 Ir2 S1 153.2(2)
Ir1 S2 Ir2 S1 38.94(5)
C29 S2 Ir2 S3 75.6(2)
Ir1 S2 Ir2 S3 -38.67(5)
C21 S1 Ir2 C14 -109.3(6)
Ir1 S1 Ir2 C14 140.5(6)
C21 S1 Ir2 C13 -17.4(4)
Ir1 S1 Ir2 C13 -127.7(3)
C21 S1 Ir2 C12 -36.2(3)
Ir1 S1 Ir2 C12 -146.43(17)
C21 S1 Ir2 C15 -108.1(3)
Ir1 S1 Ir2 C15 141.7(2)
C21 S1 Ir2 C11 -74.4(3)
Ir1 S1 Ir2 C11 175.37(17)
C21 S1 Ir2 S2 71.2(2)
Ir1 S1 Ir2 S2 -39.00(5)
C21 S1 Ir2 S3 151.4(2)
Ir1 S1 Ir2 S3 41.19(5)
C37 S3 Ir2 C14 -90.1(3)
Ir1 S3 Ir2 C14 158.5(3)
C37 S3 Ir2 C13 -118.4(3)
Ir1 S3 Ir2 C13 130.2(3)
C37 S3 Ir2 C12 -65.7(12)
Ir1 S3 Ir2 C12 -177.1(12)
C37 S3 Ir2 C15 -49.3(3)
Ir1 S3 Ir2 C15 -160.6(3)
C37 S3 Ir2 C11 -20.6(4)
Ir1 S3 Ir2 C11 -132.0(3)
C37 S3 Ir2 S2 149.8(2)
Ir1 S3 Ir2 S2 38.45(5)
C37 S3 Ir2 S1 70.5(2)
Ir1 S3 Ir2 S1 -40.89(5)
